data_7712469
loop_
_publ_author_name
'Terlecki, Micha\/l'
'Justyniak, Iwona'
'Leszczy\'nski, Micha\/l K.'
'Bernatowicz, Piotr'
'Lewi\'nski, Janusz'

_publ_section_title
;
 Factors controlling the structure of alkylzinc amidinates: on the role of
 N-substituents
;
_journal_issue 9
_journal_name_full 'Dalton Transactions'
_journal_page_first 2712
_journal_page_last 2721
_journal_paper_doi 10.1039/D2DT03722J
_journal_volume 52
_journal_year 2023
_chemical_formula_sum 'C56 H54 N8 Zn3'
_chemical_formula_weight 1035.18
_space_group_crystal_system monoclinic
_space_group_IT_number 14
_space_group_name_Hall '-P 2ybc'
_space_group_name_H-M_alt 'P 1 21/c 1'
_atom_sites_solution_hydrogens geom
_audit_creation_method SHELXL-2018/3
_audit_update_record
;
2022-11-16 deposited with the CCDC.	2023-02-03 downloaded from the CCDC.
;
_cell_angle_alpha 90
_cell_angle_beta 100.5050(10)
_cell_angle_gamma 90
_cell_formula_units_Z 4
_cell_length_a 11.7300(2)
_cell_length_b 13.4060(3)
_cell_length_c 31.6940(7)
_cell_measurement_reflns_used 11547
_cell_measurement_temperature 100(2)
_cell_measurement_theta_max 27.485
_cell_measurement_theta_min 0.998
_cell_volume 4900.42(18)
_computing_cell_refinement 'HKL Scalepack (Otwinowski & Minor 1997)'
_computing_data_collection 'Collect (Nonius B.V. 1998)'
_computing_data_reduction 'Denzo and Scalepak (Otwinowski & Minor, 1997)'
_computing_molecular_graphics
;
CrystalMaker (Palmer, D. C. (2014) CrystalMaker Software Ltd, Begbroke, Oxfordshire, England.)
ORTEP III (Farrugia, L. J. (2012). J. Appl. Cryst. 45, 849-854.)
;
_computing_publication_material
;
WinGX: Farrugia, L. J. (2012). J. Appl. Cryst. 45, 849-854.)
;
_computing_structure_refinement 'SHELXL-2018/3 (Sheldrick, 2018)'
_computing_structure_solution 'SHELXT 2014/5 (Sheldrick, 2014)'
_diffrn_ambient_temperature 100(2)
_diffrn_measured_fraction_theta_full 0.999
_diffrn_measured_fraction_theta_max 0.996
_diffrn_measurement_device '\k-geometry diffractometr'
_diffrn_measurement_device_type 'Nonius Kappa-CCD'
_diffrn_measurement_method 'area detector \w scans'
_diffrn_radiation_monochromator graphite
_diffrn_radiation_source 'fine-focus sealed tube'
_diffrn_radiation_type MoK\a
_diffrn_radiation_wavelength 0.71073
_diffrn_reflns_av_R_equivalents 0.0598
_diffrn_reflns_av_unetI/netI 0.0690
_diffrn_reflns_Laue_measured_fraction_full 0.999
_diffrn_reflns_Laue_measured_fraction_max 0.996
_diffrn_reflns_limit_h_max 15
_diffrn_reflns_limit_h_min -15
_diffrn_reflns_limit_k_max 17
_diffrn_reflns_limit_k_min -17
_diffrn_reflns_limit_l_max 40
_diffrn_reflns_limit_l_min -40
_diffrn_reflns_number 21718
_diffrn_reflns_point_group_measured_fraction_full 0.999
_diffrn_reflns_point_group_measured_fraction_max 0.996
_diffrn_reflns_theta_full 25.242
_diffrn_reflns_theta_max 27.419
_diffrn_reflns_theta_min 1.996
_exptl_absorpt_coefficient_mu 1.503
_exptl_absorpt_correction_T_max 0.887
_exptl_absorpt_correction_T_min 0.820
_exptl_absorpt_correction_type multi-scan
_exptl_absorpt_process_details 'Scalepak (Otwinowski, Minor, 1997)'
_exptl_crystal_colour colorless
_exptl_crystal_density_diffrn 1.403
_exptl_crystal_description plate
_exptl_crystal_F_000 2144
_exptl_crystal_size_max 0.16
_exptl_crystal_size_mid 0.11
_exptl_crystal_size_min 0.08
_refine_diff_density_max 0.401
_refine_diff_density_min -0.421
_refine_diff_density_rms 0.091
_refine_ls_extinction_method none
_refine_ls_goodness_of_fit_ref 1.039
_refine_ls_hydrogen_treatment constr
_refine_ls_matrix_type full
_refine_ls_number_parameters 606
_refine_ls_number_reflns 11110
_refine_ls_number_restraints 0
_refine_ls_restrained_S_all 1.039
_refine_ls_R_factor_all 0.0789
_refine_ls_R_factor_gt 0.0474
_refine_ls_shift/su_max 0.001
_refine_ls_shift/su_mean 0.000
_refine_ls_structure_factor_coef Fsqd
_refine_ls_weighting_details 'w=1/[\s^2^(Fo^2^)+(0.0283P)^2^+5.7929P] where P=(Fo^2^+2Fc^2^)/3'
_refine_ls_weighting_scheme calc
_refine_ls_wR_factor_gt 0.0883
_refine_ls_wR_factor_ref 0.0957
_reflns_Friedel_coverage 0.000
_reflns_number_gt 8048
_reflns_number_total 11110
_reflns_threshold_expression 'I > 2\s(I)'
_cod_data_source_file d2dt03722j2.cif
_cod_data_source_block shelx_CCDC2
_cod_original_sg_symbol_H-M 'P 21/c'
_cod_database_code 7712469
_shelx_shelxl_version_number 2018/3
_shelx_space_group_comment
;
The symmetry employed for this shelxl refinement is uniquely defined
by the following loop, which should always be used as a source of
symmetry information in preference to the above space-group names.
They are only intended as comments.
;

loop_
_space_group_symop_operation_xyz
'x, y, z'
'-x, y+1/2, -z+1/2'
'-x, -y, -z'
'x, -y-1/2, z-1/2'

loop_
_atom_site_label
_atom_site_type_symbol
_atom_site_fract_x
_atom_site_fract_y
_atom_site_fract_z
_atom_site_U_iso_or_equiv
_atom_site_adp_type
_atom_site_occupancy
_atom_site_site_symmetry_order
_atom_site_calc_flag
_atom_site_refinement_flags_posn
_atom_site_refinement_flags_adp
_atom_site_refinement_flags_occupancy
_atom_site_disorder_assembly
_atom_site_disorder_group
C1 C 0.2916(3) 0.8726(3) 0.47030(10) 0.0220(7) Uani 1 1 d . . . . .
H1A H 0.338461 0.821718 0.488383 0.026 Uiso 1 1 calc R U . . .
H1B H 0.335109 0.936156 0.474505 0.026 Uiso 1 1 calc R U . . .
C2 C 0.1776(3) 0.8863(3) 0.48696(11) 0.0297(8) Uani 1 1 d . . . . .
H2A H 0.131881 0.939442 0.470664 0.045 Uiso 1 1 calc R U . . .
H2B H 0.194729 0.904427 0.517415 0.045 Uiso 1 1 calc R U . . .
H2C H 0.133440 0.823884 0.483422 0.045 Uiso 1 1 calc R U . . .
C3 C 0.6772(3) 0.7462(3) 0.32737(11) 0.0239(7) Uani 1 1 d . . . . .
H3A H 0.753320 0.738887 0.346592 0.029 Uiso 1 1 calc R U . . .
H3B H 0.679803 0.706254 0.301291 0.029 Uiso 1 1 calc R U . . .
C4 C 0.6617(3) 0.8554(3) 0.31426(12) 0.0317(8) Uani 1 1 d . . . . .
H4A H 0.592720 0.862502 0.291797 0.048 Uiso 1 1 calc R U . . .
H4B H 0.730113 0.878327 0.303322 0.048 Uiso 1 1 calc R U . . .
H4C H 0.652264 0.895563 0.339226 0.048 Uiso 1 1 calc R U . . .
C5 C 0.3948(2) 0.8472(2) 0.33057(10) 0.0174(6) Uani 1 1 d . . . . .
H5 H 0.412016 0.892723 0.309617 0.021 Uiso 1 1 calc R U . . .
C6 C 0.4162(2) 0.9856(2) 0.37496(10) 0.0179(6) Uani 1 1 d . . . . .
C7 C 0.5000(3) 1.0074(3) 0.41060(10) 0.0235(7) Uani 1 1 d . . . . .
H7 H 0.535449 0.955135 0.428564 0.028 Uiso 1 1 calc R U . . .
C8 C 0.5317(3) 1.1049(3) 0.41993(12) 0.0322(8) Uani 1 1 d . . . . .
H8 H 0.590286 1.119376 0.444050 0.039 Uiso 1 1 calc R U . . .
C9 C 0.4799(3) 1.1814(3) 0.39487(13) 0.0373(9) Uani 1 1 d . . . . .
H9 H 0.501149 1.248499 0.402058 0.045 Uiso 1 1 calc R U . . .
C10 C 0.3963(3) 1.1609(3) 0.35900(13) 0.0333(9) Uani 1 1 d . . . . .
H10 H 0.360449 1.213786 0.341466 0.040 Uiso 1 1 calc R U . . .
C11 C 0.3653(3) 1.0626(2) 0.34885(11) 0.0237(7) Uani 1 1 d . . . . .
H11 H 0.309191 1.048042 0.324002 0.028 Uiso 1 1 calc R U . . .
C12 C 0.3713(3) 0.7295(2) 0.27434(10) 0.0189(7) Uani 1 1 d . . . . .
C13 C 0.3005(3) 0.7902(3) 0.24495(11) 0.0273(8) Uani 1 1 d . . . . .
H13 H 0.263064 0.846190 0.254782 0.033 Uiso 1 1 calc R U . . .
C14 C 0.2842(3) 0.7693(3) 0.20123(12) 0.0371(9) Uani 1 1 d . . . . .
H14 H 0.237544 0.812107 0.181259 0.045 Uiso 1 1 calc R U . . .
C15 C 0.3355(3) 0.6870(3) 0.18695(12) 0.0379(9) Uani 1 1 d . . . . .
H15 H 0.324125 0.672430 0.157143 0.045 Uiso 1 1 calc R U . . .
C16 C 0.4041(3) 0.6252(3) 0.21636(11) 0.0319(8) Uani 1 1 d . . . . .
H16 H 0.439361 0.568079 0.206484 0.038 Uiso 1 1 calc R U . . .
C17 C 0.4216(3) 0.6456(2) 0.25969(10) 0.0218(7) Uani 1 1 d . . . . .
H17 H 0.468090 0.602384 0.279506 0.026 Uiso 1 1 calc R U . . .
C18 C 0.4521(2) 0.6853(2) 0.43607(10) 0.0173(6) Uani 1 1 d . . . . .
H18 H 0.465854 0.672678 0.466071 0.021 Uiso 1 1 calc R U . . .
C19 C 0.2760(3) 0.6037(2) 0.43597(10) 0.0167(6) Uani 1 1 d . . . . .
C20 C 0.3239(3) 0.5164(2) 0.45549(10) 0.0210(7) Uani 1 1 d . . . . .
H20 H 0.403433 0.501906 0.456159 0.025 Uiso 1 1 calc R U . . .
C21 C 0.2563(3) 0.4509(3) 0.47388(11) 0.0275(8) Uani 1 1 d . . . . .
H21 H 0.289718 0.391717 0.487273 0.033 Uiso 1 1 calc R U . . .
C22 C 0.1404(3) 0.4711(3) 0.47288(11) 0.0251(8) Uani 1 1 d . . . . .
H22 H 0.094143 0.426142 0.485708 0.030 Uiso 1 1 calc R U . . .
C23 C 0.0919(3) 0.5571(2) 0.45306(10) 0.0228(7) Uani 1 1 d . . . . .
H23 H 0.011964 0.570735 0.452117 0.027 Uiso 1 1 calc R U . . .
C24 C 0.1589(3) 0.6236(2) 0.43460(10) 0.0189(7) Uani 1 1 d . . . . .
H24 H 0.125023 0.682434 0.421068 0.023 Uiso 1 1 calc R U . . .
C25 C 0.6381(2) 0.7516(2) 0.44930(10) 0.0163(6) Uani 1 1 d . . . . .
C26 C 0.6269(3) 0.8082(2) 0.48527(10) 0.0205(7) Uani 1 1 d . . . . .
H26 H 0.551929 0.823718 0.490767 0.025 Uiso 1 1 calc R U . . .
C27 C 0.7249(3) 0.8419(2) 0.51315(11) 0.0257(7) Uani 1 1 d . . . . .
H27 H 0.716648 0.879612 0.537784 0.031 Uiso 1 1 calc R U . . .
C28 C 0.8343(3) 0.8207(3) 0.50516(11) 0.0265(8) Uani 1 1 d . . . . .
H28 H 0.901111 0.844489 0.524031 0.032 Uiso 1 1 calc R U . . .
C29 C 0.8462(3) 0.7647(2) 0.46954(11) 0.0234(7) Uani 1 1 d . . . . .
H29 H 0.921365 0.750100 0.464021 0.028 Uiso 1 1 calc R U . . .
C30 C 0.7496(3) 0.7298(2) 0.44199(10) 0.0200(7) Uani 1 1 d . . . . .
H30 H 0.758776 0.690589 0.417863 0.024 Uiso 1 1 calc R U . . .
C31 C 0.0753(2) 0.7674(2) 0.33869(10) 0.0158(6) Uani 1 1 d . . . . .
H31 H -0.001411 0.780920 0.324168 0.019 Uiso 1 1 calc R U . . .
C32 C 0.0517(3) 0.9130(2) 0.37701(10) 0.0178(6) Uani 1 1 d . . . . .
C33 C -0.0613(3) 0.8995(3) 0.38400(11) 0.0267(8) Uani 1 1 d . . . . .
H33 H -0.094351 0.834576 0.382329 0.032 Uiso 1 1 calc R U . . .
C34 C -0.1253(3) 0.9806(3) 0.39336(13) 0.0360(9) Uani 1 1 d . . . . .
H34 H -0.202191 0.970764 0.398046 0.043 Uiso 1 1 calc R U . . .
C35 C -0.0795(3) 1.0749(3) 0.39599(12) 0.0316(9) Uani 1 1 d . . . . .
H35 H -0.124018 1.130095 0.402518 0.038 Uiso 1 1 calc R U . . .
C36 C 0.0320(3) 1.0885(3) 0.38903(10) 0.0263(8) Uani 1 1 d . . . . .
H36 H 0.063707 1.153851 0.390111 0.032 Uiso 1 1 calc R U . . .
C37 C 0.0983(3) 1.0085(2) 0.38050(10) 0.0216(7) Uani 1 1 d . . . . .
H37 H 0.176110 1.018786 0.376995 0.026 Uiso 1 1 calc R U . . .
C38 C 0.0572(3) 0.6245(2) 0.29523(10) 0.0167(6) Uani 1 1 d . . . . .
C39 C 0.1052(3) 0.5850(2) 0.26194(10) 0.0190(7) Uani 1 1 d . . . . .
H39 H 0.183300 0.600173 0.260120 0.023 Uiso 1 1 calc R U . . .
C40 C 0.0411(3) 0.5238(2) 0.23146(10) 0.0195(7) Uani 1 1 d . . . . .
H40 H 0.075042 0.497668 0.208787 0.023 Uiso 1 1 calc R U . . .
C41 C -0.0724(3) 0.5005(2) 0.23384(10) 0.0204(7) Uani 1 1 d . . . . .
H41 H -0.116730 0.458244 0.213001 0.025 Uiso 1 1 calc R U . . .
C42 C -0.1208(3) 0.5399(2) 0.26713(10) 0.0207(7) Uani 1 1 d . . . . .
H42 H -0.199139 0.524985 0.268649 0.025 Uiso 1 1 calc R U . . .
C43 C -0.0572(2) 0.6002(2) 0.29796(10) 0.0170(6) Uani 1 1 d . . . . .
H43 H -0.090852 0.625001 0.320951 0.020 Uiso 1 1 calc R U . . .
C44 C 0.4436(2) 0.4783(2) 0.35223(10) 0.0175(6) Uani 1 1 d . . . . .
H44 H 0.456379 0.408301 0.353597 0.021 Uiso 1 1 calc R U . . .
C45 C 0.6403(3) 0.4867(2) 0.38169(10) 0.0190(7) Uani 1 1 d . . . . .
C46 C 0.7420(3) 0.5037(2) 0.36648(11) 0.0252(7) Uani 1 1 d . . . . .
H46 H 0.742732 0.547915 0.343116 0.030 Uiso 1 1 calc R U . . .
C47 C 0.8433(3) 0.4552(3) 0.38577(12) 0.0271(8) Uani 1 1 d . . . . .
H47 H 0.913417 0.467689 0.375703 0.033 Uiso 1 1 calc R U . . .
C48 C 0.8433(3) 0.3897(3) 0.41908(12) 0.0333(9) Uani 1 1 d . . . . .
H48 H 0.912512 0.355642 0.431306 0.040 Uiso 1 1 calc R U . . .
C49 C 0.7425(3) 0.3735(3) 0.43476(12) 0.0317(8) Uani 1 1 d . . . . .
H49 H 0.742225 0.328818 0.458001 0.038 Uiso 1 1 calc R U . . .
C50 C 0.6408(3) 0.4231(2) 0.41633(11) 0.0248(7) Uani 1 1 d . . . . .
H50 H 0.571806 0.413249 0.427500 0.030 Uiso 1 1 calc R U . . .
C51 C 0.2540(2) 0.4319(2) 0.32612(10) 0.0172(6) Uani 1 1 d . . . . .
C52 C 0.2690(3) 0.3718(2) 0.29192(10) 0.0216(7) Uani 1 1 d . . . . .
H52 H 0.333828 0.382003 0.278340 0.026 Uiso 1 1 calc R U . . .
C53 C 0.1900(3) 0.2969(2) 0.27741(11) 0.0259(8) Uani 1 1 d . . . . .
H53 H 0.200463 0.256635 0.253755 0.031 Uiso 1 1 calc R U . . .
C54 C 0.0954(3) 0.2807(2) 0.29740(11) 0.0259(8) Uani 1 1 d . . . . .
H54 H 0.041497 0.229024 0.287769 0.031 Uiso 1 1 calc R U . . .
C55 C 0.0811(3) 0.3405(2) 0.33129(11) 0.0255(8) Uani 1 1 d . . . . .
H55 H 0.016539 0.329776 0.344975 0.031 Uiso 1 1 calc R U . . .
C56 C 0.1591(3) 0.4162(2) 0.34594(11) 0.0209(7) Uani 1 1 d . . . . .
H56 H 0.147692 0.456921 0.369341 0.025 Uiso 1 1 calc R U . . .
N1 N 0.3818(2) 0.88300(19) 0.36725(8) 0.0178(5) Uani 1 1 d . . . . .
N2 N 0.3854(2) 0.74847(18) 0.31986(8) 0.0166(5) Uani 1 1 d . . . . .
N3 N 0.3439(2) 0.66861(18) 0.41409(8) 0.0155(5) Uani 1 1 d . . . . .
N4 N 0.5395(2) 0.71730(18) 0.41952(8) 0.0156(5) Uani 1 1 d . . . . .
N5 N 0.1222(2) 0.83082(18) 0.36856(8) 0.0163(5) Uani 1 1 d . . . . .
N6 N 0.1265(2) 0.68597(18) 0.32723(8) 0.0160(5) Uani 1 1 d . . . . .
N7 N 0.5356(2) 0.53666(19) 0.36179(8) 0.0180(6) Uani 1 1 d . . . . .
N8 N 0.3360(2) 0.50914(18) 0.34099(8) 0.0172(5) Uani 1 1 d . . . . .
Zn1 Zn 0.27924(3) 0.83221(3) 0.40935(2) 0.01662(9) Uani 1 1 d . . . . .
Zn2 Zn 0.55622(3) 0.68817(3) 0.35680(2) 0.01658(9) Uani 1 1 d . . . . .
Zn3 Zn 0.29147(3) 0.64997(3) 0.34901(2) 0.01473(8) Uani 1 1 d . . . . .

loop_
_atom_site_aniso_label
_atom_site_aniso_U_11
_atom_site_aniso_U_22
_atom_site_aniso_U_33
_atom_site_aniso_U_23
_atom_site_aniso_U_13
_atom_site_aniso_U_12
C1 0.0218(17) 0.0248(18) 0.0177(16) -0.0017(14) -0.0009(13) -0.0003(13)
C2 0.034(2) 0.035(2) 0.0206(18) -0.0013(16) 0.0064(16) 0.0043(16)
C3 0.0179(16) 0.032(2) 0.0229(18) -0.0022(15) 0.0070(14) -0.0048(13)
C4 0.0311(19) 0.033(2) 0.032(2) 0.0070(17) 0.0096(16) -0.0060(15)
C5 0.0165(15) 0.0175(16) 0.0179(16) 0.0028(13) 0.0020(12) -0.0026(12)
C6 0.0171(15) 0.0156(16) 0.0219(17) 0.0002(13) 0.0057(13) -0.0018(12)
C7 0.0251(17) 0.0256(18) 0.0180(17) 0.0019(14) -0.0007(14) -0.0008(14)
C8 0.041(2) 0.030(2) 0.0213(18) -0.0046(16) -0.0038(16) -0.0138(16)
C9 0.050(2) 0.0177(19) 0.042(2) -0.0076(17) 0.0023(19) -0.0120(16)
C10 0.038(2) 0.0163(18) 0.042(2) 0.0073(16) -0.0010(17) -0.0007(15)
C11 0.0202(16) 0.0208(17) 0.0277(19) 0.0042(15) -0.0020(14) -0.0035(13)
C12 0.0206(16) 0.0204(17) 0.0160(16) 0.0007(13) 0.0045(13) -0.0091(12)
C13 0.0352(19) 0.0231(18) 0.0218(18) -0.0007(15) 0.0002(15) 0.0007(15)
C14 0.051(2) 0.035(2) 0.0211(19) 0.0093(17) -0.0045(17) -0.0004(18)
C15 0.051(2) 0.044(2) 0.0171(18) -0.0025(17) 0.0023(17) -0.0046(19)
C16 0.035(2) 0.036(2) 0.026(2) -0.0073(17) 0.0093(16) -0.0019(16)
C17 0.0247(17) 0.0208(17) 0.0204(17) -0.0013(14) 0.0054(14) -0.0009(13)
C18 0.0225(16) 0.0142(15) 0.0149(15) 0.0012(13) 0.0022(12) 0.0015(12)
C19 0.0210(16) 0.0156(16) 0.0138(15) -0.0007(12) 0.0042(12) -0.0018(12)
C20 0.0181(16) 0.0231(17) 0.0222(17) 0.0044(14) 0.0051(13) 0.0003(13)
C21 0.0297(19) 0.0234(18) 0.029(2) 0.0064(15) 0.0050(15) 0.0030(14)
C22 0.0289(18) 0.0265(19) 0.0224(18) 0.0069(15) 0.0112(15) -0.0056(14)
C23 0.0202(16) 0.0264(18) 0.0224(18) 0.0017(14) 0.0055(14) -0.0025(13)
C24 0.0214(16) 0.0167(16) 0.0186(16) 0.0021(13) 0.0033(13) -0.0011(12)
C25 0.0186(15) 0.0117(15) 0.0175(16) 0.0035(12) 0.0002(13) -0.0026(11)
C26 0.0218(16) 0.0183(16) 0.0191(16) -0.0016(14) -0.0018(13) 0.0005(13)
C27 0.0315(18) 0.0224(18) 0.0205(17) -0.0062(14) -0.0020(14) -0.0020(14)
C28 0.0190(16) 0.0264(19) 0.0305(19) -0.0007(16) -0.0047(14) -0.0071(14)
C29 0.0183(16) 0.0263(18) 0.0239(18) 0.0017(15) -0.0004(14) -0.0017(13)
C30 0.0204(16) 0.0202(17) 0.0190(17) 0.0011(14) 0.0021(13) -0.0021(13)
C31 0.0135(14) 0.0172(16) 0.0162(15) 0.0028(13) 0.0010(12) 0.0014(12)
C32 0.0225(16) 0.0182(16) 0.0116(15) 0.0008(13) 0.0000(12) 0.0024(12)
C33 0.0265(18) 0.0263(19) 0.0282(19) -0.0077(15) 0.0075(15) -0.0053(14)
C34 0.0237(18) 0.044(2) 0.041(2) -0.0154(19) 0.0064(17) 0.0035(16)
C35 0.036(2) 0.028(2) 0.029(2) -0.0078(16) 0.0002(16) 0.0152(16)
C36 0.043(2) 0.0191(18) 0.0150(17) 0.0010(14) 0.0008(15) 0.0043(15)
C37 0.0243(17) 0.0181(17) 0.0221(17) 0.0009(14) 0.0036(14) -0.0015(13)
C38 0.0189(15) 0.0147(15) 0.0148(15) 0.0009(12) -0.0011(12) 0.0028(12)
C39 0.0181(16) 0.0196(17) 0.0192(17) 0.0021(13) 0.0032(13) 0.0018(12)
C40 0.0233(16) 0.0172(16) 0.0165(16) -0.0021(13) 0.0001(13) 0.0007(12)
C41 0.0248(17) 0.0155(16) 0.0187(17) -0.0029(13) -0.0021(13) -0.0008(13)
C42 0.0187(16) 0.0211(17) 0.0216(17) -0.0011(14) 0.0024(13) -0.0020(12)
C43 0.0182(15) 0.0169(16) 0.0161(16) 0.0022(13) 0.0031(12) 0.0010(12)
C44 0.0216(16) 0.0148(16) 0.0152(16) -0.0025(12) 0.0009(13) -0.0008(12)
C45 0.0175(15) 0.0163(16) 0.0207(17) -0.0063(13) -0.0033(13) -0.0009(12)
C46 0.0274(18) 0.0201(17) 0.0277(19) -0.0034(15) 0.0036(15) 0.0013(14)
C47 0.0166(16) 0.0258(19) 0.037(2) -0.0069(16) 0.0007(15) 0.0017(13)
C48 0.0236(18) 0.030(2) 0.040(2) -0.0053(18) -0.0101(16) 0.0050(15)
C49 0.0299(19) 0.027(2) 0.033(2) 0.0077(17) -0.0079(16) 0.0001(15)
C50 0.0247(17) 0.0210(18) 0.0271(19) 0.0018(15) 0.0002(14) -0.0026(13)
C51 0.0164(15) 0.0165(16) 0.0167(16) 0.0008(13) -0.0023(12) 0.0000(12)
C52 0.0208(16) 0.0196(17) 0.0238(18) -0.0014(14) 0.0023(14) -0.0011(13)
C53 0.0272(18) 0.0211(18) 0.0276(19) -0.0065(15) -0.0001(15) 0.0001(14)
C54 0.0261(18) 0.0129(16) 0.036(2) -0.0035(15) -0.0013(15) -0.0043(13)
C55 0.0181(16) 0.0217(18) 0.037(2) 0.0056(16) 0.0064(15) -0.0002(13)
C56 0.0192(16) 0.0199(17) 0.0236(18) -0.0025(14) 0.0040(14) -0.0027(13)
N1 0.0193(13) 0.0155(13) 0.0183(14) -0.0010(11) 0.0026(11) -0.0006(10)
N2 0.0175(13) 0.0161(13) 0.0163(13) -0.0006(11) 0.0029(11) -0.0030(10)
N3 0.0149(12) 0.0141(13) 0.0175(13) 0.0002(11) 0.0027(10) -0.0026(10)
N4 0.0166(12) 0.0149(13) 0.0154(13) -0.0009(11) 0.0034(10) -0.0027(10)
N5 0.0170(12) 0.0157(13) 0.0153(13) -0.0017(11) 0.0008(10) -0.0001(10)
N6 0.0174(12) 0.0169(13) 0.0134(13) 0.0002(11) 0.0016(10) 0.0014(10)
N7 0.0154(13) 0.0174(14) 0.0203(14) 0.0007(11) 0.0008(11) 0.0004(10)
N8 0.0161(13) 0.0156(13) 0.0196(14) -0.0036(11) 0.0026(11) -0.0033(10)
Zn1 0.01837(18) 0.01633(19) 0.01472(18) -0.00090(15) 0.00182(14) -0.00051(14)
Zn2 0.01599(17) 0.01654(19) 0.01734(19) 0.00047(15) 0.00335(14) -0.00189(14)
Zn3 0.01540(17) 0.01414(18) 0.01433(18) -0.00010(14) 0.00189(13) -0.00054(13)

loop_
_atom_type_symbol
_atom_type_description
_atom_type_scat_dispersion_real
_atom_type_scat_dispersion_imag
_atom_type_scat_source
C C 0.0033 0.0016 'International Tables Vol C Tables 4.2.6.8 and 6.1.1.4'
H H 0.0000 0.0000 'International Tables Vol C Tables 4.2.6.8 and 6.1.1.4'
O O 0.0106 0.0060 'International Tables Vol C Tables 4.2.6.8 and 6.1.1.4'
N N 0.0061 0.0033 'International Tables Vol C Tables 4.2.6.8 and 6.1.1.4'
Zn Zn 0.2839 1.4301 'International Tables Vol C Tables 4.2.6.8 and 6.1.1.4'

loop_
_geom_angle_atom_site_label_1
_geom_angle_atom_site_label_2
_geom_angle_atom_site_label_3
_geom_angle
_geom_angle_site_symmetry_1
_geom_angle_site_symmetry_3
_geom_angle_publ_flag
C2 C1 Zn1 117.0(2) . . ?
C2 C1 H1A 108.1 . . ?
Zn1 C1 H1A 108.1 . . ?
C2 C1 H1B 108.1 . . ?
Zn1 C1 H1B 108.1 . . ?
H1A C1 H1B 107.3 . . ?
C1 C2 H2A 109.5 . . ?
C1 C2 H2B 109.5 . . ?
H2A C2 H2B 109.5 . . ?
C1 C2 H2C 109.5 . . ?
H2A C2 H2C 109.5 . . ?
H2B C2 H2C 109.5 . . ?
C4 C3 Zn2 116.3(2) . . ?
C4 C3 H3A 108.2 . . ?
Zn2 C3 H3A 108.2 . . ?
C4 C3 H3B 108.2 . . ?
Zn2 C3 H3B 108.2 . . ?
H3A C3 H3B 107.4 . . ?
C3 C4 H4A 109.5 . . ?
C3 C4 H4B 109.5 . . ?
H4A C4 H4B 109.5 . . ?
C3 C4 H4C 109.5 . . ?
H4A C4 H4C 109.5 . . ?
H4B C4 H4C 109.5 . . ?
N1 C5 N2 124.4(3) . . ?
N1 C5 H5 117.8 . . ?
N2 C5 H5 117.8 . . ?
C7 C6 C11 119.5(3) . . ?
C7 C6 N1 118.4(3) . . ?
C11 C6 N1 122.1(3) . . ?
C8 C7 C6 120.0(3) . . ?
C8 C7 H7 120.0 . . ?
C6 C7 H7 120.0 . . ?
C9 C8 C7 120.8(3) . . ?
C9 C8 H8 119.6 . . ?
C7 C8 H8 119.6 . . ?
C8 C9 C10 120.0(3) . . ?
C8 C9 H9 120.0 . . ?
C10 C9 H9 120.0 . . ?
C9 C10 C11 119.6(3) . . ?
C9 C10 H10 120.2 . . ?
C11 C10 H10 120.2 . . ?
C6 C11 C10 120.1(3) . . ?
C6 C11 H11 119.9 . . ?
C10 C11 H11 119.9 . . ?
C17 C12 C13 119.2(3) . . ?
C17 C12 N2 119.9(3) . . ?
C13 C12 N2 120.7(3) . . ?
C12 C13 C14 120.3(3) . . ?
C12 C13 H13 119.8 . . ?
C14 C13 H13 119.8 . . ?
C15 C14 C13 120.1(3) . . ?
C15 C14 H14 120.0 . . ?
C13 C14 H14 120.0 . . ?
C14 C15 C16 119.6(3) . . ?
C14 C15 H15 120.2 . . ?
C16 C15 H15 120.2 . . ?
C17 C16 C15 120.9(3) . . ?
C17 C16 H16 119.6 . . ?
C15 C16 H16 119.6 . . ?
C16 C17 C12 119.9(3) . . ?
C16 C17 H17 120.1 . . ?
C12 C17 H17 120.1 . . ?
N4 C18 N3 125.4(3) . . ?
N4 C18 H18 117.3 . . ?
N3 C18 H18 117.3 . . ?
C20 C19 C24 119.3(3) . . ?
C20 C19 N3 120.6(3) . . ?
C24 C19 N3 119.9(3) . . ?
C21 C20 C19 120.4(3) . . ?
C21 C20 H20 119.8 . . ?
C19 C20 H20 119.8 . . ?
C22 C21 C20 120.3(3) . . ?
C22 C21 H21 119.9 . . ?
C20 C21 H21 119.9 . . ?
C21 C22 C23 119.7(3) . . ?
C21 C22 H22 120.2 . . ?
C23 C22 H22 120.2 . . ?
C22 C23 C24 120.6(3) . . ?
C22 C23 H23 119.7 . . ?
C24 C23 H23 119.7 . . ?
C23 C24 C19 119.8(3) . . ?
C23 C24 H24 120.1 . . ?
C19 C24 H24 120.1 . . ?
C26 C25 C30 118.7(3) . . ?
C26 C25 N4 121.9(3) . . ?
C30 C25 N4 119.4(3) . . ?
C27 C26 C25 120.3(3) . . ?
C27 C26 H26 119.8 . . ?
C25 C26 H26 119.8 . . ?
C28 C27 C26 120.3(3) . . ?
C28 C27 H27 119.9 . . ?
C26 C27 H27 119.9 . . ?
C27 C28 C29 119.7(3) . . ?
C27 C28 H28 120.1 . . ?
C29 C28 H28 120.1 . . ?
C30 C29 C28 120.5(3) . . ?
C30 C29 H29 119.8 . . ?
C28 C29 H29 119.8 . . ?
C29 C30 C25 120.6(3) . . ?
C29 C30 H30 119.7 . . ?
C25 C30 H30 119.7 . . ?
N5 C31 N6 125.2(3) . . ?
N5 C31 H31 117.4 . . ?
N6 C31 H31 117.4 . . ?
C37 C32 C33 118.6(3) . . ?
C37 C32 N5 119.5(3) . . ?
C33 C32 N5 121.9(3) . . ?
C34 C33 C32 120.0(3) . . ?
C34 C33 H33 120.0 . . ?
C32 C33 H33 120.0 . . ?
C35 C34 C33 121.1(3) . . ?
C35 C34 H34 119.5 . . ?
C33 C34 H34 119.5 . . ?
C34 C35 C36 119.0(3) . . ?
C34 C35 H35 120.5 . . ?
C36 C35 H35 120.5 . . ?
C35 C36 C37 120.9(3) . . ?
C35 C36 H36 119.6 . . ?
C37 C36 H36 119.6 . . ?
C36 C37 C32 120.3(3) . . ?
C36 C37 H37 119.8 . . ?
C32 C37 H37 119.8 . . ?
C39 C38 C43 119.0(3) . . ?
C39 C38 N6 119.9(3) . . ?
C43 C38 N6 121.0(3) . . ?
C40 C39 C38 120.9(3) . . ?
C40 C39 H39 119.6 . . ?
C38 C39 H39 119.6 . . ?
C39 C40 C41 120.2(3) . . ?
C39 C40 H40 119.9 . . ?
C41 C40 H40 119.9 . . ?
C40 C41 C42 119.1(3) . . ?
C40 C41 H41 120.5 . . ?
C42 C41 H41 120.5 . . ?
C43 C42 C41 121.2(3) . . ?
C43 C42 H42 119.4 . . ?
C41 C42 H42 119.4 . . ?
C42 C43 C38 119.6(3) . . ?
C42 C43 H43 120.2 . . ?
C38 C43 H43 120.2 . . ?
N8 C44 N7 125.4(3) . . ?
N8 C44 H44 117.3 . . ?
N7 C44 H44 117.3 . . ?
C46 C45 C50 119.7(3) . . ?
C46 C45 N7 119.4(3) . . ?
C50 C45 N7 120.8(3) . . ?
C45 C46 C47 119.4(3) . . ?
C45 C46 H46 120.3 . . ?
C47 C46 H46 120.3 . . ?
C48 C47 C46 121.1(3) . . ?
C48 C47 H47 119.5 . . ?
C46 C47 H47 119.5 . . ?
C47 C48 C49 119.8(3) . . ?
C47 C48 H48 120.1 . . ?
C49 C48 H48 120.1 . . ?
C48 C49 C50 119.8(3) . . ?
C48 C49 H49 120.1 . . ?
C50 C49 H49 120.1 . . ?
C45 C50 C49 120.2(3) . . ?
C45 C50 H50 119.9 . . ?
C49 C50 H50 119.9 . . ?
C52 C51 C56 119.4(3) . . ?
C52 C51 N8 120.2(3) . . ?
C56 C51 N8 120.4(3) . . ?
C53 C52 C51 120.5(3) . . ?
C53 C52 H52 119.8 . . ?
C51 C52 H52 119.8 . . ?
C52 C53 C54 120.2(3) . . ?
C52 C53 H53 119.9 . . ?
C54 C53 H53 119.9 . . ?
C55 C54 C53 119.0(3) . . ?
C55 C54 H54 120.5 . . ?
C53 C54 H54 120.5 . . ?
C54 C55 C56 121.4(3) . . ?
C54 C55 H55 119.3 . . ?
C56 C55 H55 119.3 . . ?
C55 C56 C51 119.5(3) . . ?
C55 C56 H56 120.3 . . ?
C51 C56 H56 120.3 . . ?
C5 N1 C6 115.5(3) . . ?
C5 N1 Zn1 129.5(2) . . ?
C6 N1 Zn1 112.49(19) . . ?
C5 N2 C12 114.1(3) . . ?
C5 N2 Zn3 122.6(2) . . ?
C12 N2 Zn3 111.39(18) . . ?
C5 N2 Zn2 101.12(18) . . ?
C12 N2 Zn2 112.38(18) . . ?
Zn3 N2 Zn2 91.98(10) . . ?
C18 N3 C19 113.7(2) . . ?
C18 N3 Zn3 128.2(2) . . ?
C19 N3 Zn3 108.61(18) . . ?
C18 N3 Zn1 98.19(18) . . ?
C19 N3 Zn1 113.60(17) . . ?
Zn3 N3 Zn1 90.89(9) . . ?
C18 N4 C25 116.1(3) . . ?
C18 N4 Zn2 122.9(2) . . ?
C25 N4 Zn2 119.21(18) . . ?
C31 N5 C32 116.8(2) . . ?
C31 N5 Zn1 132.1(2) . . ?
C32 N5 Zn1 111.01(18) . . ?
C31 N6 C38 116.0(2) . . ?
C31 N6 Zn3 124.3(2) . . ?
C38 N6 Zn3 119.62(19) . . ?
C44 N7 C45 114.9(3) . . ?
C44 N7 Zn2 132.0(2) . . ?
C45 N7 Zn2 112.98(19) . . ?
C44 N8 C51 114.6(3) . . ?
C44 N8 Zn3 121.7(2) . . ?
C51 N8 Zn3 123.53(19) . . ?
C1 Zn1 N5 120.95(11) . . ?
C1 Zn1 N1 126.17(12) . . ?
N5 Zn1 N1 99.06(10) . . ?
C1 Zn1 N3 103.29(12) . . ?
N5 Zn1 N3 106.16(9) . . ?
N1 Zn1 N3 97.56(9) . . ?
C1 Zn1 Zn3 143.68(10) . . ?
N5 Zn1 Zn3 75.09(7) . . ?
N1 Zn1 Zn3 76.43(7) . . ?
N3 Zn1 Zn3 41.21(6) . . ?
C3 Zn2 N7 121.72(12) . . ?
C3 Zn2 N4 125.17(12) . . ?
N7 Zn2 N4 94.56(10) . . ?
C3 Zn2 N2 104.82(12) . . ?
N7 Zn2 N2 106.59(9) . . ?
N4 Zn2 N2 101.43(9) . . ?
C3 Zn2 Zn3 144.33(10) . . ?
N7 Zn2 Zn3 73.37(7) . . ?
N4 Zn2 Zn3 80.75(7) . . ?
N2 Zn2 Zn3 41.04(6) . . ?
N8 Zn3 N6 116.55(10) . . ?
N8 Zn3 N2 112.33(10) . . ?
N6 Zn3 N2 104.85(10) . . ?
N8 Zn3 N3 101.90(10) . . ?
N6 Zn3 N3 114.32(10) . . ?
N2 Zn3 N3 106.71(10) . . ?
N8 Zn3 Zn2 83.39(7) . . ?
N6 Zn3 Zn2 151.63(7) . . ?
N2 Zn3 Zn2 46.98(7) . . ?
N3 Zn3 Zn2 77.82(6) . . ?
N8 Zn3 Zn1 149.80(8) . . ?
N6 Zn3 Zn1 82.67(7) . . ?
N2 Zn3 Zn1 81.96(7) . . ?
N3 Zn3 Zn1 47.90(7) . . ?
Zn2 Zn3 Zn1 88.815(13) . . ?

loop_
_geom_bond_atom_site_label_1
_geom_bond_atom_site_label_2
_geom_bond_distance
_geom_bond_site_symmetry_2
_geom_bond_publ_flag
C1 C2 1.536(4) . ?
C1 Zn1 1.986(3) . ?
C1 H1A 0.9900 . ?
C1 H1B 0.9900 . ?
C2 H2A 0.9800 . ?
C2 H2B 0.9800 . ?
C2 H2C 0.9800 . ?
C3 C4 1.523(5) . ?
C3 Zn2 1.993(3) . ?
C3 H3A 0.9900 . ?
C3 H3B 0.9900 . ?
C4 H4A 0.9800 . ?
C4 H4B 0.9800 . ?
C4 H4C 0.9800 . ?
C5 N1 1.292(4) . ?
C5 N2 1.366(4) . ?
C5 H5 0.9500 . ?
C6 C7 1.387(4) . ?
C6 C11 1.388(4) . ?
C6 N1 1.441(4) . ?
C7 C8 1.377(5) . ?
C7 H7 0.9500 . ?
C8 C9 1.370(5) . ?
C8 H8 0.9500 . ?
C9 C10 1.386(5) . ?
C9 H9 0.9500 . ?
C10 C11 1.390(5) . ?
C10 H10 0.9500 . ?
C11 H11 0.9500 . ?
C12 C17 1.389(4) . ?
C12 C13 1.392(5) . ?
C12 N2 1.445(4) . ?
C13 C14 1.392(5) . ?
C13 H13 0.9500 . ?
C14 C15 1.372(5) . ?
C14 H14 0.9500 . ?
C15 C16 1.389(5) . ?
C15 H15 0.9500 . ?
C16 C17 1.379(5) . ?
C16 H16 0.9500 . ?
C17 H17 0.9500 . ?
C18 N4 1.306(4) . ?
C18 N3 1.351(4) . ?
C18 H18 0.9500 . ?
C19 C20 1.393(4) . ?
C19 C24 1.393(4) . ?
C19 N3 1.440(4) . ?
C20 C21 1.381(4) . ?
C20 H20 0.9500 . ?
C21 C22 1.381(4) . ?
C21 H21 0.9500 . ?
C22 C23 1.385(5) . ?
C22 H22 0.9500 . ?
C23 C24 1.386(4) . ?
C23 H23 0.9500 . ?
C24 H24 0.9500 . ?
C25 C26 1.395(4) . ?
C25 C30 1.399(4) . ?
C25 N4 1.429(4) . ?
C26 C27 1.392(4) . ?
C26 H26 0.9500 . ?
C27 C28 1.382(4) . ?
C27 H27 0.9500 . ?
C28 C29 1.384(5) . ?
C28 H28 0.9500 . ?
C29 C30 1.380(4) . ?
C29 H29 0.9500 . ?
C30 H30 0.9500 . ?
C31 N5 1.316(4) . ?
C31 N6 1.328(4) . ?
C31 H31 0.9500 . ?
C32 C37 1.388(4) . ?
C32 C33 1.395(4) . ?
C32 N5 1.431(4) . ?
C33 C34 1.384(5) . ?
C33 H33 0.9500 . ?
C34 C35 1.370(5) . ?
C34 H34 0.9500 . ?
C35 C36 1.378(5) . ?
C35 H35 0.9500 . ?
C36 C37 1.380(4) . ?
C36 H36 0.9500 . ?
C37 H37 0.9500 . ?
C38 C39 1.389(4) . ?
C38 C43 1.399(4) . ?
C38 N6 1.438(4) . ?
C39 C40 1.380(4) . ?
C39 H39 0.9500 . ?
C40 C41 1.383(4) . ?
C40 H40 0.9500 . ?
C41 C42 1.390(4) . ?
C41 H41 0.9500 . ?
C42 C43 1.378(4) . ?
C42 H42 0.9500 . ?
C43 H43 0.9500 . ?
C44 N8 1.315(4) . ?
C44 N7 1.323(4) . ?
C44 H44 0.9500 . ?
C45 C46 1.384(4) . ?
C45 C50 1.389(5) . ?
C45 N7 1.440(4) . ?
C46 C47 1.394(5) . ?
C46 H46 0.9500 . ?
C47 C48 1.373(5) . ?
C47 H47 0.9500 . ?
C48 C49 1.382(5) . ?
C48 H48 0.9500 . ?
C49 C50 1.396(5) . ?
C49 H49 0.9500 . ?
C50 H50 0.9500 . ?
C51 C52 1.387(4) . ?
C51 C56 1.390(4) . ?
C51 N8 1.434(4) . ?
C52 C53 1.386(4) . ?
C52 H52 0.9500 . ?
C53 C54 1.391(5) . ?
C53 H53 0.9500 . ?
C54 C55 1.375(5) . ?
C54 H54 0.9500 . ?
C55 C56 1.388(4) . ?
C55 H55 0.9500 . ?
C56 H56 0.9500 . ?
N1 Zn1 2.068(2) . ?
N2 Zn3 2.045(2) . ?
N2 Zn2 2.277(2) . ?
N3 Zn3 2.057(2) . ?
N3 Zn1 2.317(2) . ?
N4 Zn2 2.070(2) . ?
N5 Zn1 2.048(2) . ?
N6 Zn3 1.992(2) . ?
N7 Zn2 2.055(3) . ?
N8 Zn3 1.987(2) . ?
Zn1 Zn3 3.1218(5) . ?
Zn2 Zn3 3.1126(5) . ?

loop_
_geom_torsion_atom_site_label_1
_geom_torsion_atom_site_label_2
_geom_torsion_atom_site_label_3
_geom_torsion_atom_site_label_4
_geom_torsion
_geom_torsion_site_symmetry_1
_geom_torsion_site_symmetry_2
_geom_torsion_site_symmetry_3
_geom_torsion_site_symmetry_4
_geom_torsion_publ_flag
C11 C6 C7 C8 0.3(5) . . . . ?
N1 C6 C7 C8 -177.4(3) . . . . ?
C6 C7 C8 C9 1.3(5) . . . . ?
C7 C8 C9 C10 -1.6(6) . . . . ?
C8 C9 C10 C11 0.3(6) . . . . ?
C7 C6 C11 C10 -1.5(5) . . . . ?
N1 C6 C11 C10 176.1(3) . . . . ?
C9 C10 C11 C6 1.2(5) . . . . ?
C17 C12 C13 C14 -2.6(5) . . . . ?
N2 C12 C13 C14 -177.7(3) . . . . ?
C12 C13 C14 C15 1.8(6) . . . . ?
C13 C14 C15 C16 -0.4(6) . . . . ?
C14 C15 C16 C17 -0.2(6) . . . . ?
C15 C16 C17 C12 -0.6(5) . . . . ?
C13 C12 C17 C16 2.0(5) . . . . ?
N2 C12 C17 C16 177.2(3) . . . . ?
C24 C19 C20 C21 -1.0(5) . . . . ?
N3 C19 C20 C21 -175.5(3) . . . . ?
C19 C20 C21 C22 0.4(5) . . . . ?
C20 C21 C22 C23 0.4(5) . . . . ?
C21 C22 C23 C24 -0.6(5) . . . . ?
C22 C23 C24 C19 0.0(5) . . . . ?
C20 C19 C24 C23 0.8(5) . . . . ?
N3 C19 C24 C23 175.4(3) . . . . ?
C30 C25 C26 C27 0.0(5) . . . . ?
N4 C25 C26 C27 -178.8(3) . . . . ?
C25 C26 C27 C28 0.8(5) . . . . ?
C26 C27 C28 C29 -0.8(5) . . . . ?
C27 C28 C29 C30 0.0(5) . . . . ?
C28 C29 C30 C25 0.9(5) . . . . ?
C26 C25 C30 C29 -0.9(5) . . . . ?
N4 C25 C30 C29 178.0(3) . . . . ?
C37 C32 C33 C34 1.2(5) . . . . ?
N5 C32 C33 C34 178.0(3) . . . . ?
C32 C33 C34 C35 -0.1(6) . . . . ?
C33 C34 C35 C36 0.2(6) . . . . ?
C34 C35 C36 C37 -1.5(5) . . . . ?
C35 C36 C37 C32 2.7(5) . . . . ?
C33 C32 C37 C36 -2.5(5) . . . . ?
N5 C32 C37 C36 -179.4(3) . . . . ?
C43 C38 C39 C40 1.1(5) . . . . ?
N6 C38 C39 C40 178.4(3) . . . . ?
C38 C39 C40 C41 -0.4(5) . . . . ?
C39 C40 C41 C42 0.3(5) . . . . ?
C40 C41 C42 C43 -1.0(5) . . . . ?
C41 C42 C43 C38 1.7(5) . . . . ?
C39 C38 C43 C42 -1.8(4) . . . . ?
N6 C38 C43 C42 -179.0(3) . . . . ?
C50 C45 C46 C47 1.0(5) . . . . ?
N7 C45 C46 C47 -180.0(3) . . . . ?
C45 C46 C47 C48 1.1(5) . . . . ?
C46 C47 C48 C49 -2.0(5) . . . . ?
C47 C48 C49 C50 0.7(5) . . . . ?
C46 C45 C50 C49 -2.3(5) . . . . ?
N7 C45 C50 C49 178.7(3) . . . . ?
C48 C49 C50 C45 1.5(5) . . . . ?
C56 C51 C52 C53 0.3(5) . . . . ?
N8 C51 C52 C53 180.0(3) . . . . ?
C51 C52 C53 C54 -0.7(5) . . . . ?
C52 C53 C54 C55 0.7(5) . . . . ?
C53 C54 C55 C56 -0.2(5) . . . . ?
C54 C55 C56 C51 -0.2(5) . . . . ?
C52 C51 C56 C55 0.2(5) . . . . ?
N8 C51 C56 C55 -179.5(3) . . . . ?
N2 C5 N1 C6 168.9(3) . . . . ?
N2 C5 N1 Zn1 -30.4(4) . . . . ?
C7 C6 N1 C5 -122.3(3) . . . . ?
C11 C6 N1 C5 60.1(4) . . . . ?
C7 C6 N1 Zn1 73.7(3) . . . . ?
C11 C6 N1 Zn1 -104.0(3) . . . . ?
N1 C5 N2 C12 163.7(3) . . . . ?
N1 C5 N2 Zn3 24.2(4) . . . . ?
N1 C5 N2 Zn2 -75.5(3) . . . . ?
C17 C12 N2 C5 144.5(3) . . . . ?
C13 C12 N2 C5 -40.4(4) . . . . ?
C17 C12 N2 Zn3 -71.5(3) . . . . ?
C13 C12 N2 Zn3 103.6(3) . . . . ?
C17 C12 N2 Zn2 30.2(3) . . . . ?
C13 C12 N2 Zn2 -154.8(2) . . . . ?
N4 C18 N3 C19 160.3(3) . . . . ?
N4 C18 N3 Zn3 18.2(4) . . . . ?
N4 C18 N3 Zn1 -79.4(3) . . . . ?
C20 C19 N3 C18 -44.9(4) . . . . ?
C24 C19 N3 C18 140.6(3) . . . . ?
C20 C19 N3 Zn3 104.4(3) . . . . ?
C24 C19 N3 Zn3 -70.1(3) . . . . ?
C20 C19 N3 Zn1 -156.1(2) . . . . ?
C24 C19 N3 Zn1 29.4(3) . . . . ?
N3 C18 N4 C25 166.1(3) . . . . ?
N3 C18 N4 Zn2 -29.4(4) . . . . ?
C26 C25 N4 C18 -40.4(4) . . . . ?
C30 C25 N4 C18 140.8(3) . . . . ?
C26 C25 N4 Zn2 154.5(2) . . . . ?
C30 C25 N4 Zn2 -24.3(4) . . . . ?
N6 C31 N5 C32 -178.4(3) . . . . ?
N6 C31 N5 Zn1 -2.3(5) . . . . ?
C37 C32 N5 C31 -133.8(3) . . . . ?
C33 C32 N5 C31 49.4(4) . . . . ?
C37 C32 N5 Zn1 49.3(3) . . . . ?
C33 C32 N5 Zn1 -127.5(3) . . . . ?
N5 C31 N6 C38 177.1(3) . . . . ?
N5 C31 N6 Zn3 -6.3(4) . . . . ?
C39 C38 N6 C31 137.0(3) . . . . ?
C43 C38 N6 C31 -45.8(4) . . . . ?
C39 C38 N6 Zn3 -39.7(4) . . . . ?
C43 C38 N6 Zn3 137.5(2) . . . . ?
N8 C44 N7 C45 167.5(3) . . . . ?
N8 C44 N7 Zn2 -8.4(5) . . . . ?
C46 C45 N7 C44 132.1(3) . . . . ?
C50 C45 N7 C44 -48.9(4) . . . . ?
C46 C45 N7 Zn2 -51.2(3) . . . . ?
C50 C45 N7 Zn2 127.8(3) . . . . ?
N7 C44 N8 C51 171.2(3) . . . . ?
N7 C44 N8 Zn3 -13.7(4) . . . . ?
C52 C51 N8 C44 -56.6(4) . . . . ?
C56 C51 N8 C44 123.1(3) . . . . ?
C52 C51 N8 Zn3 128.4(3) . . . . ?
C56 C51 N8 Zn3 -51.9(4) . . . . ?
